data_4335818
loop_
_publ_author_name
'Robert M. Edkins'
'Katharina Fucke'
'Michael J. G. Peach'
'Andrew G. Crawford'
'Todd B. Marder'
'Andrew Beeby'

_publ_section_title
;
 Syntheses, Structures, and Comparison of the Photophysical Properties of
 Cyclometalated Iridium Complexes Containing the Isomeric 1- and
 2-(2'-pyridyl)pyrene Ligands
;
_journal_name_full 'Inorganic Chemistry'
_journal_page_first 9842
_journal_page_last 9860
_journal_paper_doi 10.1021/ic400819f
_journal_volume 52
_journal_year 2013
_chemical_formula_moiety 'C21 H13 N'
_chemical_formula_sum 'C21 H13 N'
_chemical_formula_weight 279.32
_chemical_name_systematic
;
 ? 
;
_space_group_crystal_system monoclinic
_space_group_IT_number 14
_space_group_name_Hall '-P 2ybc'
_space_group_name_H-M_alt 'P 1 21/c 1'
_symmetry_space_group_name_Hall '-P 2ybc'
_symmetry_space_group_name_H-M 'P 1 21/c 1'
_atom_sites_solution_hydrogens geom
_atom_sites_solution_primary direct
_atom_sites_solution_secondary difmap
_audit_creation_date 2011-06-01
_audit_creation_method
;
  Olex2 1.1-alpha
  (compiled 2011.05.17 svn.r1738, GUI svn.r3563)
;
_cell_angle_alpha 90.00
_cell_angle_beta 90.715(5)
_cell_angle_gamma 90.00
_cell_formula_units_Z 4
_cell_length_a 3.8499(5)
_cell_length_b 12.6863(15)
_cell_length_c 27.185(3)
_cell_measurement_reflns_used 1413
_cell_measurement_temperature 393.15
_cell_measurement_theta_max 28.336
_cell_measurement_theta_min 2.196
_cell_volume 1327.6(3)
_computing_cell_refinement 'SAINT v6.45A (Bruker, 2003)'
_computing_data_reduction 'SAINT v6.45A (Bruker, 2003)'
_computing_molecular_graphics
;
O. V. Dolomanov, L. J. Bourhis, R. J. Gildea, J. A. K. Howard and H. Puschmann,
OLEX2: a complete structure solution, refinement and analysis program.
J. Appl. Cryst. (2009). 42, 339-341.
;
_computing_publication_material
;
O. V. Dolomanov, L. J. Bourhis, R. J. Gildea, J. A. K. Howard and H. Puschmann,
OLEX2: a complete structure solution, refinement and analysis program.
J. Appl. Cryst. (2009). 42, 339-341.
;
_computing_structure_refinement 'SHELXL, G.M. Sheldrick, Acta Cryst. (2008). A64, 112-122'
_computing_structure_solution 'SHELXS-97 (Sheldrick, 1990)'
_diffrn_ambient_temperature 393.15
_diffrn_detector 'CCD area detector'
_diffrn_detector_area_resol_mean 5.6
_diffrn_detector_type 'Bruker SMART CCD 6000 area detector'
_diffrn_measured_fraction_theta_full 0.993
_diffrn_measured_fraction_theta_max 0.993
_diffrn_measurement_device 'three-circle diffractometer'
_diffrn_measurement_device_type 'CCD area detector'
_diffrn_measurement_method 'phi and omega scans'
_diffrn_radiation_monochromator graphite
_diffrn_radiation_probe x-ray
_diffrn_radiation_type 'MO K\a'
_diffrn_radiation_wavelength 0.71073
_diffrn_radiation_xray_symbol K-L~3~
_diffrn_reflns_av_R_equivalents 0.1100
_diffrn_reflns_av_unetI/netI 0.1313
_diffrn_reflns_limit_h_max 5
_diffrn_reflns_limit_h_min -5
_diffrn_reflns_limit_k_max 17
_diffrn_reflns_limit_k_min -17
_diffrn_reflns_limit_l_max 38
_diffrn_reflns_limit_l_min -30
_diffrn_reflns_number 12745
_diffrn_reflns_theta_full 30.09
_diffrn_reflns_theta_max 30.09
_diffrn_reflns_theta_min 1.50
_diffrn_source 'sealed x-ray tube'
_diffrn_source_current 35.0
_diffrn_source_power 1.75
_diffrn_source_target Mo
_diffrn_source_voltage 50.0
_exptl_absorpt_coefficient_mu 0.081
_exptl_absorpt_correction_type none
_exptl_crystal_colour colourless
_exptl_crystal_colour_lustre clear
_exptl_crystal_colour_modifier light
_exptl_crystal_colour_primary colourless
_exptl_crystal_density_diffrn 1.397
_exptl_crystal_description plate
_exptl_crystal_F_000 584
_exptl_crystal_size_max 0.3
_exptl_crystal_size_mid 0.14
_exptl_crystal_size_min 0.1
_refine_diff_density_max 1.025
_refine_diff_density_min -0.245
_refine_diff_density_rms 0.065
_refine_ls_extinction_method none
_refine_ls_goodness_of_fit_ref 0.879
_refine_ls_hydrogen_treatment constr
_refine_ls_matrix_type full
_refine_ls_number_parameters 200
_refine_ls_number_reflns 3881
_refine_ls_number_restraints 0
_refine_ls_restrained_S_all 0.879
_refine_ls_R_factor_all 0.1426
_refine_ls_R_factor_gt 0.0630
_refine_ls_shift/su_max 0.000
_refine_ls_shift/su_mean 0.000
_refine_ls_structure_factor_coef Fsqd
_refine_ls_weighting_details 'calc w=1/[\s^2^(Fo^2^)+(0.0712P)^2^+0.0000P] where P=(Fo^2^+2Fc^2^)/3'
_refine_ls_weighting_scheme calc
_refine_ls_wR_factor_gt 0.1398
_refine_ls_wR_factor_ref 0.1644
_reflns_number_gt 1847
_reflns_number_total 3881
_reflns_threshold_expression >2sigma(I)
_cod_data_source_file ic400819f_si_002_4.cif
_cod_data_source_block 1-pypyrH
_cod_database_code 4335818

loop_
_space_group_symop_id
_space_group_symop_operation_xyz
1 'x, y, z'
2 '-x, y+1/2, -z+1/2'
3 '-x, -y, -z'
4 'x, -y-1/2, z-1/2'

loop_
_atom_site_label
_atom_site_type_symbol
_atom_site_fract_x
_atom_site_fract_y
_atom_site_fract_z
_atom_site_U_iso_or_equiv
_atom_site_adp_type
_atom_site_occupancy
_atom_site_symmetry_multiplicity
_atom_site_calc_flag
_atom_site_refinement_flags
_atom_site_disorder_assembly
_atom_site_disorder_group
C1 C 0.0624(6) 0.62454(19) 0.07175(9) 0.0294(6) Uani 1 1 d . . .
H1B H -0.0430 0.6652 0.0473 0.035 Uiso 0.499(3) 1 calc PR A 2
H1A H -0.0430 0.6652 0.0473 0.035 Uiso 0.499(3) 1 calc PR A 1
C2 C 0.1607(6) 0.67175(18) 0.11541(9) 0.0271(5) Uani 1 1 d . A .
H2 H 0.1232 0.7433 0.1207 0.033 Uiso 1 1 calc R . .
C3 C 0.3160(6) 0.60984(18) 0.15096(9) 0.0282(5) Uani 1 1 d . . .
H3A H 0.3834 0.6404 0.1807 0.034 Uiso 0.501(3) 1 calc PR A 1
H3B H 0.3834 0.6404 0.1807 0.034 Uiso 0.501(3) 1 calc PR A 2
C5 C 0.2698(5) 0.46112(17) 0.09995(8) 0.0223(5) Uani 1 1 d . . .
C6 C 0.3448(5) 0.34793(17) 0.09051(8) 0.0218(5) Uani 1 1 d . A .
C7 C 0.3013(5) 0.26788(16) 0.12624(8) 0.0199(5) Uani 1 1 d . . .
C8 C 0.1431(5) 0.28560(17) 0.17327(8) 0.0226(5) Uani 1 1 d . A .
H8 H 0.0542 0.3520 0.1804 0.027 Uiso 1 1 calc R . .
C9 C 0.1204(5) 0.20833(17) 0.20729(8) 0.0215(5) Uani 1 1 d . . .
H9 H 0.0158 0.2230 0.2372 0.026 Uiso 1 1 calc R A .
C10 C 0.2529(5) 0.10440(16) 0.19868(8) 0.0198(5) Uani 1 1 d . A .
C11 C 0.2453(5) 0.02474(16) 0.23457(9) 0.0229(5) Uani 1 1 d . . .
H11 H 0.1490 0.0385 0.2651 0.027 Uiso 1 1 calc R A .
C12 C 0.3805(6) -0.07406(17) 0.22469(9) 0.0272(5) Uani 1 1 d . A .
H12 H 0.3803 -0.1255 0.2491 0.033 Uiso 1 1 calc R . .
C13 C 0.5154(6) -0.09717(17) 0.17917(9) 0.0265(5) Uani 1 1 d . . .
H13 H 0.6031 -0.1642 0.1732 0.032 Uiso 1 1 calc R A .
C14 C 0.5221(5) -0.02078(17) 0.14180(8) 0.0227(5) Uani 1 1 d . A .
C15 C 0.6573(6) -0.04186(18) 0.09390(9) 0.0261(5) Uani 1 1 d . . .
H15 H 0.7376 -0.1092 0.0867 0.031 Uiso 1 1 calc R A .
C16 C 0.6713(5) 0.03339(18) 0.05897(9) 0.0271(5) Uani 1 1 d . A .
H16 H 0.7586 0.0168 0.0282 0.032 Uiso 1 1 calc R . .
C17 C 0.5533(5) 0.13911(17) 0.06849(8) 0.0224(5) Uani 1 1 d . . .
C18 C 0.5752(5) 0.21892(18) 0.03344(9) 0.0262(5) Uani 1 1 d . A .
H18 H 0.6578 0.2034 0.0023 0.031 Uiso 1 1 calc R . .
C19 C 0.4759(6) 0.32084(18) 0.04440(9) 0.0268(5) Uani 1 1 d . . .
H19 H 0.4966 0.3728 0.0205 0.032 Uiso 1 1 calc R A .
C20 C 0.4139(5) 0.16293(17) 0.11528(8) 0.0201(5) Uani 1 1 d . A .
C21 C 0.3941(5) 0.08210(16) 0.15172(8) 0.0201(5) Uani 1 1 d . . .
C4B C 0.1154(5) 0.51991(17) 0.06334(8) 0.0264(6) Uani 0.499(3) 1 d P A 2
H4B H 0.0489 0.4892 0.0336 0.032 Uiso 0.499(3) 1 calc PR A 2
C4A C 0.3736(5) 0.50509(16) 0.14380(8) 0.0239(6) Uani 0.501(3) 1 d P A 1
H4A H 0.4808 0.4644 0.1680 0.029 Uiso 0.501(3) 1 calc PR A 1
N1B N 0.3736(5) 0.50509(16) 0.14380(8) 0.0239(6) Uani 0.501(3) 1 d P A 2
N1A N 0.1154(5) 0.51991(17) 0.06334(8) 0.0264(6) Uani 0.499(3) 1 d P A 1

loop_
_atom_site_aniso_label
_atom_site_aniso_U_11
_atom_site_aniso_U_22
_atom_site_aniso_U_33
_atom_site_aniso_U_23
_atom_site_aniso_U_13
_atom_site_aniso_U_12
C1 0.0224(12) 0.0345(14) 0.0313(15) 0.0128(11) 0.0010(10) -0.0006(10)
C2 0.0236(12) 0.0233(12) 0.0345(15) 0.0030(10) 0.0029(10) 0.0008(9)
C3 0.0248(12) 0.0332(13) 0.0267(14) -0.0017(10) 0.0005(9) -0.0025(10)
C5 0.0183(11) 0.0273(12) 0.0212(13) 0.0042(10) 0.0043(8) -0.0047(9)
C6 0.0171(10) 0.0268(12) 0.0216(13) -0.0010(10) 0.0002(8) -0.0013(8)
C7 0.0172(10) 0.0243(12) 0.0181(13) -0.0010(9) -0.0021(8) -0.0024(8)
C8 0.0226(11) 0.0211(11) 0.0243(14) -0.0025(9) 0.0030(9) 0.0001(9)
C9 0.0215(11) 0.0255(12) 0.0174(12) -0.0029(9) 0.0030(8) -0.0022(9)
C10 0.0161(10) 0.0226(11) 0.0206(13) -0.0022(9) -0.0008(8) -0.0041(8)
C11 0.0213(11) 0.0261(12) 0.0213(13) 0.0009(9) 0.0003(8) -0.0044(9)
C12 0.0238(11) 0.0264(12) 0.0312(15) 0.0044(10) -0.0020(10) -0.0040(9)
C13 0.0223(11) 0.0228(11) 0.0342(15) -0.0031(10) -0.0030(10) 0.0000(9)
C14 0.0182(11) 0.0256(12) 0.0242(14) -0.0050(9) -0.0032(9) -0.0005(9)
C15 0.0209(11) 0.0280(12) 0.0293(14) -0.0097(10) -0.0021(9) 0.0037(9)
C16 0.0202(11) 0.0375(14) 0.0235(14) -0.0091(11) 0.0005(9) 0.0007(10)
C17 0.0168(10) 0.0306(12) 0.0199(13) -0.0040(10) 0.0001(8) -0.0027(9)
C18 0.0224(11) 0.0387(14) 0.0176(13) -0.0027(10) 0.0047(9) -0.0026(10)
C19 0.0246(12) 0.0320(13) 0.0238(14) 0.0022(10) 0.0001(10) -0.0055(10)
C20 0.0148(10) 0.0257(12) 0.0197(13) -0.0038(9) -0.0006(8) -0.0030(8)
C21 0.0136(10) 0.0239(11) 0.0229(13) -0.0023(9) -0.0015(8) -0.0029(8)
C4B 0.0220(11) 0.0343(13) 0.0229(13) 0.0043(9) 0.0013(8) -0.0035(9)
C4A 0.0237(11) 0.0268(12) 0.0213(13) 0.0033(9) 0.0006(8) -0.0021(8)
N1B 0.0237(11) 0.0268(12) 0.0213(13) 0.0033(9) 0.0006(8) -0.0021(8)
N1A 0.0220(11) 0.0343(13) 0.0229(13) 0.0043(9) 0.0013(8) -0.0035(9)

loop_
_atom_type_symbol
_atom_type_description
_atom_type_scat_dispersion_real
_atom_type_scat_dispersion_imag
_atom_type_scat_source
C C 0.0033 0.0016 'International Tables Vol C Tables 4.2.6.8 and 6.1.1.4'
H H 0.0000 0.0000 'International Tables Vol C Tables 4.2.6.8 and 6.1.1.4'
N N 0.0061 0.0033 'International Tables Vol C Tables 4.2.6.8 and 6.1.1.4'

loop_
_geom_angle_atom_site_label_1
_geom_angle_atom_site_label_2
_geom_angle_atom_site_label_3
_geom_angle
C4B C1 C2 121.8(2)
C3 C2 C1 118.0(2)
C4A C3 C2 121.8(2)
C4B C5 C6 118.8(2)
C4A C5 C6 119.2(2)
C4A C5 C4B 121.9(2)
C7 C6 C5 123.3(2)
C19 C6 C5 117.7(2)
C19 C6 C7 119.0(2)
C6 C7 C8 123.47(19)
C6 C7 C20 119.0(2)
C20 C7 C8 117.51(19)
C9 C8 C7 121.7(2)
C8 C9 C10 122.0(2)
C11 C10 C9 122.5(2)
C11 C10 C21 119.46(19)
C21 C10 C9 118.0(2)
C12 C11 C10 120.3(2)
C13 C12 C11 120.9(2)
C12 C13 C14 120.8(2)
C13 C14 C15 122.6(2)
C13 C14 C21 119.1(2)
C21 C14 C15 118.3(2)
C16 C15 C14 121.7(2)
C15 C16 C17 121.2(2)
C18 C17 C16 122.1(2)
C18 C17 C20 119.0(2)
C20 C17 C16 118.9(2)
C19 C18 C17 120.9(2)
C18 C19 C6 121.8(2)
C17 C20 C7 120.2(2)
C17 C20 C21 119.52(19)
C21 C20 C7 120.3(2)
C10 C21 C20 120.27(19)
C14 C21 C10 119.3(2)
C14 C21 C20 120.4(2)
C1 C4B C5 118.2(2)
C3 C4A C5 118.4(2)

loop_
_geom_bond_atom_site_label_1
_geom_bond_atom_site_label_2
_geom_bond_distance
C1 C2 1.378(3)
C1 C4B 1.363(3)
C2 C3 1.376(3)
C3 C4A 1.362(3)
C5 C6 1.488(3)
C5 C4B 1.373(3)
C5 C4A 1.371(3)
C6 C7 1.417(3)
C6 C19 1.400(3)
C7 C8 1.441(3)
C7 C20 1.433(3)
C8 C9 1.351(3)
C9 C10 1.434(3)
C10 C11 1.405(3)
C10 C21 1.422(3)
C11 C12 1.385(3)
C12 C13 1.379(3)
C13 C14 1.404(3)
C14 C15 1.434(3)
C14 C21 1.422(3)
C15 C16 1.348(3)
C16 C17 1.440(3)
C17 C18 1.394(3)
C17 C20 1.419(3)
C18 C19 1.382(3)
C20 C21 1.428(3)
